data_7029410
loop_
_publ_author_name
'Less, Robert J.'
'Simmonds, Hayley R.'
'Wright, Dominic S.'

_publ_section_title
;
 Reactivity and catalytic activity of tert-butoxy-aluminium hydride
 reagents.
;
_journal_issue 15
_journal_name_full 'Dalton transactions (Cambridge, England : 2003)'
_journal_page_first 5785
_journal_page_last 5792
_journal_paper_doi 10.1039/c4dt00152d
_journal_volume 43
_journal_year 2014
_chemical_formula_moiety 'C20 H22 Al N4 )0.3, C20 H24 Al N4'
_chemical_formula_sum 'C40 H46 Al2 N8 O0.3'
_chemical_formula_weight 697.61
_chemical_name_systematic
; 
 ? 
;
_space_group_IT_number 2
_symmetry_cell_setting triclinic
_symmetry_space_group_name_Hall '-P 1'
_symmetry_space_group_name_H-M 'P -1'
_atom_sites_solution_hydrogens geom
_atom_sites_solution_primary direct
_atom_sites_solution_secondary difmap
_audit_creation_method SHELXL-97
_cell_angle_alpha 90.244(2)
_cell_angle_beta 101.867(2)
_cell_angle_gamma 93.413(1)
_cell_formula_units_Z 2
_cell_length_a 10.6722(3)
_cell_length_b 13.5757(4)
_cell_length_c 13.6681(4)
_cell_measurement_reflns_used 10102
_cell_measurement_temperature 180(2)
_cell_measurement_theta_max 22.46
_cell_measurement_theta_min 1.00
_cell_volume 1934.23(10)
_computing_cell_refinement 'HKL Scalepack (Otwinowski & Minor 1997)'
_computing_data_collection 'Collect (Nonius B.V. 1998)'
_computing_data_reduction
;
 HKL Denzo and Scalepack (Otwinowski & Minor 1997)
;
_computing_publication_material 'SHELXL-97 (Sheldrick 1997)'
_computing_structure_refinement 'SHELXL-97 (Sheldrick 1997)'
_computing_structure_solution 'SIR-92 (Altomare et al. 1994)'
_diffrn_ambient_temperature 180(2)
_diffrn_measured_fraction_theta_full 0.994
_diffrn_measured_fraction_theta_max 0.994
_diffrn_measurement_device_type 'Nonius Kappa CCD'
_diffrn_measurement_method 'Thin slice \w and \f scans'
_diffrn_radiation_source 'fine-focus sealed tube'
_diffrn_radiation_type MoK\a
_diffrn_radiation_wavelength 0.71073
_diffrn_reflns_av_R_equivalents 0.0493
_diffrn_reflns_av_sigmaI/netI 0.0504
_diffrn_reflns_limit_h_max 11
_diffrn_reflns_limit_h_min -11
_diffrn_reflns_limit_k_max 14
_diffrn_reflns_limit_k_min -14
_diffrn_reflns_limit_l_max 14
_diffrn_reflns_limit_l_min -13
_diffrn_reflns_number 15742
_diffrn_reflns_theta_full 22.43
_diffrn_reflns_theta_max 22.43
_diffrn_reflns_theta_min 3.56
_exptl_absorpt_coefficient_mu 0.115
_exptl_absorpt_correction_T_max 0.998
_exptl_absorpt_correction_T_min 0.952
_exptl_absorpt_correction_type multi-scan
_exptl_absorpt_process_details
;
multi-scan from symmetry-related measurements 
 Sortav (Blessing 1995)
;
_exptl_crystal_colour colourless
_exptl_crystal_density_diffrn 1.198
_exptl_crystal_density_method 'not measured'
_exptl_crystal_description block
_exptl_crystal_F_000 741
_exptl_crystal_size_max 0.21
_exptl_crystal_size_mid 0.05
_exptl_crystal_size_min 0.02
_refine_diff_density_max 0.288
_refine_diff_density_min -0.208
_refine_diff_density_rms 0.040
_refine_ls_extinction_method none
_refine_ls_goodness_of_fit_ref 1.037
_refine_ls_hydrogen_treatment mixed
_refine_ls_matrix_type full
_refine_ls_number_parameters 467
_refine_ls_number_reflns 4994
_refine_ls_number_restraints 4
_refine_ls_restrained_S_all 1.036
_refine_ls_R_factor_all 0.0673
_refine_ls_R_factor_gt 0.0433
_refine_ls_shift/su_max 0.000
_refine_ls_shift/su_mean 0.000
_refine_ls_structure_factor_coef Fsqd
_refine_ls_weighting_details 'calc w=1/[\s^2^(Fo^2^)+(0.0383P)^2^+0.8211P] where P=(Fo^2^+2Fc^2^)/3'
_refine_ls_weighting_scheme calc
_refine_ls_wR_factor_gt 0.0939
_refine_ls_wR_factor_ref 0.1055
_reflns_number_gt 3744
_reflns_number_total 4994
_reflns_threshold_expression >2sigma(I)
_cod_data_source_file c4dt00152d2.cif
_cod_data_source_block dw1334
_cod_original_cell_volume 1934.2(1)
_cod_original_sg_symbol_H-M P-1
_cod_original_formula_sum 'C40 H46 Al2 N8 O0.30'
_cod_database_code 7029410

loop_
_symmetry_equiv_pos_as_xyz
'x, y, z'
'-x, -y, -z'

loop_
_atom_site_label
_atom_site_type_symbol
_atom_site_fract_x
_atom_site_fract_y
_atom_site_fract_z
_atom_site_U_iso_or_equiv
_atom_site_adp_type
_atom_site_occupancy
_atom_site_symmetry_multiplicity
_atom_site_calc_flag
_atom_site_refinement_flags
_atom_site_disorder_assembly
_atom_site_disorder_group
Al1 Al 0.00203(8) 0.24839(6) -0.24491(6) 0.0398(2) Uani 1 1 d . . .
N1 N -0.1013(2) 0.22145(16) -0.36963(16) 0.0412(6) Uani 1 1 d . . .
C11 C -0.0650(3) 0.2535(2) -0.4575(2) 0.0443(7) Uani 1 1 d . . .
H11 H 0.0095 0.2969 -0.4509 0.053 Uiso 1 1 calc R . .
C12 C -0.1269(3) 0.2277(2) -0.5499(2) 0.0496(8) Uani 1 1 d . . .
H12 H -0.0934 0.2531 -0.6046 0.060 Uiso 1 1 calc R . .
C13 C -0.2463(3) 0.1610(2) -0.5719(2) 0.0581(8) Uani 1 1 d . . .
H13A H -0.3183 0.1970 -0.6098 0.070 Uiso 1 1 calc R . .
H13B H -0.2334 0.1039 -0.6132 0.070 Uiso 1 1 calc R . .
C14 C -0.2773(3) 0.1260(2) -0.4757(2) 0.0526(8) Uani 1 1 d . . .
H14A H -0.3487 0.0802 -0.4781 0.063 Uiso 1 1 calc R . .
C15 C -0.2090(3) 0.1563(2) -0.3864(2) 0.0460(7) Uani 1 1 d . . .
H15 H -0.2366 0.1309 -0.3292 0.055 Uiso 1 1 calc R . .
N2 N 0.1047(2) 0.36212(16) -0.24979(16) 0.0413(6) Uani 1 1 d . . .
C21 C 0.2200(3) 0.3651(2) -0.2808(2) 0.0546(8) Uani 1 1 d . . .
H21 H 0.2518 0.3038 -0.2949 0.066 Uiso 1 1 calc R . .
C22 C 0.2905(3) 0.4467(2) -0.2924(2) 0.0637(9) Uani 1 1 d . . .
H22 H 0.3690 0.4399 -0.3136 0.076 Uiso 1 1 calc R . .
C23 C 0.2534(3) 0.5481(2) -0.2742(2) 0.0610(9) Uani 1 1 d . . .
H23A H 0.2505 0.5879 -0.3351 0.073 Uiso 1 1 calc R . .
H23B H 0.3175 0.5807 -0.2191 0.073 Uiso 1 1 calc R . .
C24 C 0.1246(3) 0.5413(2) -0.2473(2) 0.0520(8) Uani 1 1 d . . .
H24 H 0.0858 0.6007 -0.2372 0.062 Uiso 1 1 calc R . .
C25 C 0.0620(3) 0.4558(2) -0.2368(2) 0.0472(7) Uani 1 1 d . . .
H25 H -0.0192 0.4584 -0.2189 0.057 Uiso 1 1 calc R . .
N3 N -0.1042(2) 0.26473(16) -0.15483(16) 0.0409(6) Uani 1 1 d . . .
C31 C -0.2209(3) 0.3072(2) -0.1775(2) 0.0511(8) Uani 1 1 d . . .
H31 H -0.2509 0.3244 -0.2453 0.061 Uiso 1 1 calc R . .
C32 C -0.2956(3) 0.3264(2) -0.1135(2) 0.0549(8) Uani 1 1 d . . .
H32 H -0.3742 0.3559 -0.1379 0.066 Uiso 1 1 calc R . .
C33 C -0.2602(3) 0.3030(2) -0.0045(2) 0.0579(9) Uani 1 1 d . . .
H33A H -0.2600 0.3635 0.0362 0.069 Uiso 1 1 calc R . .
H33B H -0.3239 0.2537 0.0127 0.069 Uiso 1 1 calc R . .
C34 C -0.1302(3) 0.2631(2) 0.0174(2) 0.0501(7) Uani 1 1 d . . .
H34 H -0.0928 0.2488 0.0847 0.060 Uiso 1 1 calc R . .
C35 C -0.0642(3) 0.2466(2) -0.0531(2) 0.0441(7) Uani 1 1 d . . .
H35 H 0.0173 0.2202 -0.0324 0.053 Uiso 1 1 calc R . .
N4 N 0.1078(2) 0.14508(16) -0.20632(16) 0.0401(5) Uani 1 1 d . . .
C41 C 0.0701(3) 0.0484(2) -0.2412(2) 0.0478(7) Uani 1 1 d . . .
H41 H -0.0075 0.0390 -0.2897 0.057 Uiso 1 1 calc R . .
C42 C 0.1335(3) -0.0313(2) -0.2121(2) 0.0505(8) Uani 1 1 d . . .
H42 H 0.0986 -0.0936 -0.2401 0.061 Uiso 1 1 calc R . .
C43 C 0.2570(3) -0.0270(2) -0.1376(2) 0.0601(9) Uani 1 1 d . . .
H43A H 0.3250 -0.0529 -0.1683 0.072 Uiso 1 1 calc R . .
H43B H 0.2479 -0.0686 -0.0799 0.072 Uiso 1 1 calc R . .
C44 C 0.2939(3) 0.0775(2) -0.1027(2) 0.0547(8) Uani 1 1 d . . .
H44 H 0.3716 0.0912 -0.0553 0.066 Uiso 1 1 calc R . .
C45 C 0.2209(3) 0.1521(2) -0.1361(2) 0.0504(8) Uani 1 1 d . . .
H45 H 0.2499 0.2159 -0.1088 0.060 Uiso 1 1 calc R . .
Al2 Al 0.29797(7) 0.26337(6) 0.29410(6) 0.0362(2) Uani 1 1 d D . .
O1 O 0.0801(9) 0.2589(10) 0.2599(9) 0.050(2) Uiso 0.15 1 d PD A 1
H1A H 0.0511 0.2078 0.2841 0.075 Uiso 0.15 1 calc PR A 1
H1 H 0.4313(16) 0.269(2) 0.3153(19) 0.034(5) Uiso 0.85 1 d PD B 1
O2 O 0.5158(9) 0.2778(10) 0.3221(9) 0.050(2) Uiso 0.15 1 d PD A 2
H2A H 0.5431 0.2258 0.3029 0.075 Uiso 0.15 1 calc PR A 2
H2 H 0.1646(16) 0.257(2) 0.2725(19) 0.034(5) Uiso 0.85 1 d PD C 2
N5 N 0.2981(2) 0.12694(15) 0.22383(15) 0.0370(5) Uani 1 1 d . A .
C51 C 0.4042(3) 0.0766(2) 0.2355(2) 0.0481(7) Uani 1 1 d . . .
H51 H 0.4813 0.1048 0.2759 0.058 Uiso 1 1 calc R A .
C52 C 0.4058(3) -0.0148(2) 0.1912(2) 0.0506(8) Uani 1 1 d . A .
H52 H 0.4826 -0.0487 0.2011 0.061 Uiso 1 1 calc R . .
C53 C 0.2954(3) -0.0555(2) 0.1328(2) 0.0505(8) Uani 1 1 d . . .
H53 H 0.2941 -0.1186 0.1021 0.061 Uiso 1 1 calc R A .
C54 C 0.1864(3) -0.0043(2) 0.1191(2) 0.0547(8) Uani 1 1 d . A .
H54 H 0.1089 -0.0308 0.0779 0.066 Uiso 1 1 calc R . .
C55 C 0.1910(3) 0.0863(2) 0.1662(2) 0.0461(7) Uani 1 1 d . . .
H55 H 0.1149 0.1211 0.1572 0.055 Uiso 1 1 calc R A .
N6 N 0.2999(2) 0.19452(15) 0.43087(16) 0.0381(5) Uani 1 1 d . A .
C61 C 0.1935(3) 0.1492(2) 0.4522(2) 0.0452(7) Uani 1 1 d . . .
H61 H 0.1171 0.1450 0.4020 0.054 Uiso 1 1 calc R A .
C62 C 0.1909(3) 0.1086(2) 0.5439(2) 0.0514(8) Uani 1 1 d . A .
H62 H 0.1144 0.0761 0.5559 0.062 Uiso 1 1 calc R . .
C63 C 0.2992(3) 0.1156(2) 0.6173(2) 0.0505(8) Uani 1 1 d . . .
H63 H 0.2986 0.0895 0.6816 0.061 Uiso 1 1 calc R A .
C64 C 0.4091(3) 0.1611(2) 0.5965(2) 0.0535(8) Uani 1 1 d . A .
H64 H 0.4862 0.1660 0.6460 0.064 Uiso 1 1 calc R . .
C65 C 0.4061(3) 0.1994(2) 0.5031(2) 0.0445(7) Uani 1 1 d . . .
H65 H 0.4824 0.2305 0.4892 0.053 Uiso 1 1 calc R A .
N7 N 0.2983(2) 0.40143(15) 0.36294(15) 0.0374(5) Uani 1 1 d . A .
C71 C 0.2021(3) 0.4266(2) 0.4049(2) 0.0503(8) Uani 1 1 d . . .
H71 H 0.1319 0.3800 0.4039 0.060 Uiso 1 1 calc R A .
C72 C 0.2009(3) 0.5177(2) 0.4495(2) 0.0547(8) Uani 1 1 d . A .
H72 H 0.1318 0.5324 0.4801 0.066 Uiso 1 1 calc R . .
C73 C 0.2986(3) 0.5864(2) 0.4495(2) 0.0501(8) Uani 1 1 d . . .
H73 H 0.2986 0.6499 0.4788 0.060 Uiso 1 1 calc R A .
C74 C 0.3975(3) 0.5612(2) 0.4058(2) 0.0575(8) Uani 1 1 d . A .
H74 H 0.4674 0.6076 0.4044 0.069 Uiso 1 1 calc R . .
C75 C 0.3944(3) 0.4687(2) 0.3643(2) 0.0497(8) Uani 1 1 d . . .
H75 H 0.4641 0.4520 0.3352 0.060 Uiso 1 1 calc R A .
N8 N 0.2989(2) 0.33346(15) 0.15862(15) 0.0379(5) Uani 1 1 d . A .
C81 C 0.4013(3) 0.3334(2) 0.1157(2) 0.0489(7) Uani 1 1 d . . .
H81 H 0.4745 0.3011 0.1486 0.059 Uiso 1 1 calc R A .
C82 C 0.4046(3) 0.3782(2) 0.0260(2) 0.0555(8) Uani 1 1 d . A .
H82 H 0.4786 0.3762 -0.0024 0.067 Uiso 1 1 calc R . .
C83 C 0.3004(3) 0.4256(2) -0.0216(2) 0.0529(8) Uani 1 1 d . . .
H83 H 0.3004 0.4566 -0.0838 0.063 Uiso 1 1 calc R A .
C84 C 0.1961(3) 0.4274(2) 0.0218(2) 0.0559(8) Uani 1 1 d . A .
H84 H 0.1230 0.4609 -0.0093 0.067 Uiso 1 1 calc R . .
C85 C 0.1978(3) 0.3805(2) 0.1111(2) 0.0470(7) Uani 1 1 d . . .
H85 H 0.1243 0.3815 0.1401 0.056 Uiso 1 1 calc R A .

loop_
_atom_site_aniso_label
_atom_site_aniso_U_11
_atom_site_aniso_U_22
_atom_site_aniso_U_33
_atom_site_aniso_U_23
_atom_site_aniso_U_13
_atom_site_aniso_U_12
Al1 0.0458(5) 0.0357(5) 0.0398(5) 0.0001(4) 0.0140(4) 0.0007(4)
N1 0.0454(14) 0.0397(13) 0.0410(13) 0.0008(10) 0.0147(11) 0.0022(11)
C11 0.0461(17) 0.0441(17) 0.0462(19) 0.0036(13) 0.0166(14) 0.0063(14)
C12 0.0560(19) 0.0552(19) 0.0416(18) 0.0031(14) 0.0157(15) 0.0160(16)
C13 0.066(2) 0.059(2) 0.0479(19) -0.0106(15) 0.0077(16) 0.0087(18)
C14 0.0482(18) 0.0501(19) 0.060(2) -0.0107(15) 0.0136(16) 0.0004(15)
C15 0.0486(18) 0.0459(18) 0.0466(18) -0.0013(14) 0.0171(15) 0.0022(15)
N2 0.0466(14) 0.0357(13) 0.0432(13) 0.0013(10) 0.0136(11) 0.0016(11)
C21 0.062(2) 0.0472(19) 0.062(2) -0.0030(15) 0.0288(16) 0.0015(17)
C22 0.070(2) 0.055(2) 0.076(2) 0.0010(17) 0.0418(19) -0.0080(18)
C23 0.078(2) 0.050(2) 0.055(2) 0.0038(15) 0.0192(17) -0.0135(17)
C24 0.062(2) 0.0398(18) 0.0527(19) 0.0000(14) 0.0073(15) 0.0043(16)
C25 0.0475(18) 0.0427(19) 0.0503(18) 0.0008(14) 0.0071(14) 0.0035(15)
N3 0.0452(14) 0.0408(13) 0.0383(13) -0.0001(10) 0.0124(11) 0.0018(11)
C31 0.062(2) 0.0483(18) 0.0467(18) 0.0048(14) 0.0167(15) 0.0111(16)
C32 0.059(2) 0.0502(19) 0.060(2) 0.0003(15) 0.0214(16) 0.0128(16)
C33 0.075(2) 0.0445(18) 0.063(2) -0.0044(15) 0.0339(17) 0.0022(17)
C34 0.059(2) 0.0520(19) 0.0401(17) -0.0070(13) 0.0145(15) -0.0043(15)
C35 0.0467(17) 0.0405(16) 0.0433(18) -0.0057(13) 0.0081(14) -0.0061(13)
N4 0.0445(14) 0.0335(13) 0.0437(13) -0.0023(10) 0.0132(11) 0.0002(11)
C41 0.0489(18) 0.0446(19) 0.0539(18) 0.0002(14) 0.0210(14) -0.0017(15)
C42 0.059(2) 0.0385(17) 0.0590(19) 0.0013(14) 0.0234(16) 0.0028(15)
C43 0.074(2) 0.051(2) 0.062(2) 0.0126(16) 0.0252(18) 0.0156(17)
C44 0.0543(19) 0.058(2) 0.0521(19) 0.0065(15) 0.0088(15) 0.0106(17)
C45 0.058(2) 0.0477(19) 0.0476(18) -0.0040(14) 0.0179(16) 0.0005(16)
Al2 0.0370(5) 0.0349(4) 0.0369(4) 0.0001(3) 0.0088(3) 0.0004(4)
N5 0.0381(13) 0.0377(13) 0.0353(12) 0.0020(10) 0.0082(10) 0.0005(11)
C51 0.0427(18) 0.0464(18) 0.0529(18) -0.0036(14) 0.0046(14) 0.0040(15)
C52 0.057(2) 0.0396(17) 0.0573(19) -0.0006(14) 0.0159(16) 0.0084(15)
C53 0.073(2) 0.0333(16) 0.0495(18) -0.0033(14) 0.0238(17) -0.0016(16)
C54 0.059(2) 0.0493(19) 0.0526(19) -0.0111(15) 0.0064(15) -0.0076(17)
C55 0.0425(17) 0.0462(18) 0.0499(18) -0.0025(14) 0.0107(14) 0.0006(14)
N6 0.0407(14) 0.0333(13) 0.0414(13) -0.0008(10) 0.0111(11) 0.0014(11)
C61 0.0418(17) 0.0454(17) 0.0487(18) 0.0044(14) 0.0101(13) 0.0022(14)
C62 0.0525(19) 0.0507(19) 0.0565(19) 0.0094(15) 0.0240(16) 0.0023(15)
C63 0.065(2) 0.0506(19) 0.0413(17) 0.0082(14) 0.0195(16) 0.0136(16)
C64 0.055(2) 0.063(2) 0.0414(18) 0.0050(15) 0.0049(15) 0.0074(17)
C65 0.0442(18) 0.0477(18) 0.0412(17) 0.0028(13) 0.0095(14) -0.0028(14)
N7 0.0370(13) 0.0374(13) 0.0374(13) 0.0014(10) 0.0070(10) 0.0018(11)
C71 0.0464(18) 0.0472(18) 0.0600(19) -0.0063(15) 0.0184(15) -0.0007(15)
C72 0.0524(19) 0.051(2) 0.066(2) -0.0090(16) 0.0219(16) 0.0088(17)
C73 0.059(2) 0.0389(17) 0.0516(18) -0.0075(14) 0.0074(15) 0.0082(16)
C74 0.057(2) 0.0423(18) 0.076(2) -0.0127(16) 0.0225(17) -0.0057(15)
C75 0.0450(18) 0.0421(18) 0.065(2) -0.0108(15) 0.0204(15) -0.0016(15)
N8 0.0396(13) 0.0362(13) 0.0375(13) -0.0021(10) 0.0079(11) -0.0005(11)
C81 0.0471(18) 0.0520(19) 0.0497(18) 0.0072(14) 0.0146(15) 0.0041(15)
C82 0.057(2) 0.064(2) 0.0497(19) 0.0084(16) 0.0212(16) 0.0002(17)
C83 0.069(2) 0.0490(19) 0.0389(17) 0.0053(14) 0.0107(16) -0.0078(17)
C84 0.059(2) 0.054(2) 0.0506(19) 0.0106(15) -0.0002(16) 0.0050(16)
C85 0.0409(17) 0.0504(18) 0.0500(18) 0.0047(14) 0.0093(14) 0.0058(14)

loop_
_atom_type_symbol
_atom_type_description
_atom_type_scat_dispersion_real
_atom_type_scat_dispersion_imag
_atom_type_scat_source
C C 0.0033 0.0016 'International Tables Vol C Tables 4.2.6.8 and 6.1.1.4'
H H 0.0000 0.0000 'International Tables Vol C Tables 4.2.6.8 and 6.1.1.4'
N N 0.0061 0.0033 'International Tables Vol C Tables 4.2.6.8 and 6.1.1.4'
O O 0.0106 0.0060 'International Tables Vol C Tables 4.2.6.8 and 6.1.1.4'
Al Al 0.0645 0.0514 'International Tables Vol C Tables 4.2.6.8 and 6.1.1.4'

loop_
_geom_angle_atom_site_label_1
_geom_angle_atom_site_label_2
_geom_angle_atom_site_label_3
_geom_angle
N2 Al1 N1 109.70(10)
N2 Al1 N3 110.31(10)
N1 Al1 N3 107.86(10)
N2 Al1 N4 108.33(10)
N1 Al1 N4 110.23(10)
N3 Al1 N4 110.42(10)
C15 N1 C11 113.5(2)
C15 N1 Al1 123.99(18)
C11 N1 Al1 121.75(19)
C12 C11 N1 125.1(3)
C12 C11 H11 117.5
N1 C11 H11 117.5
C11 C12 C13 123.4(3)
C11 C12 H12 118.3
C13 C12 H12 118.3
C14 C13 C12 109.1(2)
C14 C13 H13A 109.9
C12 C13 H13A 109.9
C14 C13 H13B 109.9
C12 C13 H13B 109.9
H13A C13 H13B 108.3
C15 C14 C13 122.9(3)
C15 C14 H14A 118.5
C13 C14 H14A 118.5
C14 C15 N1 125.9(3)
C14 C15 H15 117.1
N1 C15 H15 117.1
C21 N2 C25 113.2(2)
C21 N2 Al1 124.30(19)
C25 N2 Al1 121.85(19)
C22 C21 N2 125.3(3)
C22 C21 H21 117.3
N2 C21 H21 117.3
C21 C22 C23 123.8(3)
C21 C22 H22 118.1
C23 C22 H22 118.1
C22 C23 C24 108.9(3)
C22 C23 H23A 109.9
C24 C23 H23A 109.9
C22 C23 H23B 109.9
C24 C23 H23B 109.9
H23A C23 H23B 108.3
C25 C24 C23 122.7(3)
C25 C24 H24 118.6
C23 C24 H24 118.6
C24 C25 N2 125.9(3)
C24 C25 H25 117.0
N2 C25 H25 117.0
C31 N3 C35 113.1(2)
C31 N3 Al1 124.49(18)
C35 N3 Al1 121.85(18)
C32 C31 N3 126.2(3)
C32 C31 H31 116.9
N3 C31 H31 116.9
C31 C32 C33 122.5(3)
C31 C32 H32 118.8
C33 C32 H32 118.8
C34 C33 C32 109.2(2)
C34 C33 H33A 109.8
C32 C33 H33A 109.8
C34 C33 H33B 109.8
C32 C33 H33B 109.8
H33A C33 H33B 108.3
C35 C34 C33 122.9(3)
C35 C34 H34 118.5
C33 C34 H34 118.5
C34 C35 N3 125.8(3)
C34 C35 H35 117.1
N3 C35 H35 117.1
C45 N4 C41 113.5(2)
C45 N4 Al1 125.29(19)
C41 N4 Al1 120.97(19)
C42 C41 N4 125.6(3)
C42 C41 H41 117.2
N4 C41 H41 117.2
C41 C42 C43 122.8(3)
C41 C42 H42 118.6
C43 C42 H42 118.6
C42 C43 C44 109.9(2)
C42 C43 H43A 109.7
C44 C43 H43A 109.7
C42 C43 H43B 109.7
C44 C43 H43B 109.7
H43A C43 H43B 108.2
C45 C44 C43 122.2(3)
C45 C44 H44 118.9
C43 C44 H44 118.9
C44 C45 N4 126.1(3)
C44 C45 H45 116.9
N4 C45 H45 116.9
N5 Al2 N8 89.88(8)
N5 Al2 N6 90.63(8)
N8 Al2 N6 179.05(10)
N5 Al2 N7 179.21(9)
N8 Al2 N7 89.34(8)
N6 Al2 N7 90.15(8)
N5 Al2 O1 92.0(3)
N8 Al2 O1 89.6(3)
N6 Al2 O1 91.2(3)
N7 Al2 O1 88.2(3)
N5 Al2 O2 90.1(3)
N8 Al2 O2 86.9(3)
N6 Al2 O2 92.3(3)
N7 Al2 O2 89.7(3)
O1 Al2 O2 176.0(5)
N5 Al2 H1 89.8(11)
N8 Al2 H1 89.7(11)
N6 Al2 H1 89.5(11)
N7 Al2 H1 90.1(11)
O1 Al2 H1 178.1(12)
O2 Al2 H1 2.8(12)
N5 Al2 H2 90.1(11)
N8 Al2 H2 90.1(11)
N6 Al2 H2 90.7(11)
N7 Al2 H2 90.0(11)
O1 Al2 H2 1.9(12)
O2 Al2 H2 177.1(11)
H1 Al2 H2 179.8(16)
Al2 O1 H1A 109.5
Al2 O1 H2 3(2)
H1A O1 H2 107.2
Al2 O2 H1 4.4(18)
Al2 O2 H2A 109.5
H1 O2 H2A 108.6
C55 N5 C51 117.8(2)
C55 N5 Al2 120.62(18)
C51 N5 Al2 121.60(18)
N5 C51 C52 122.6(3)
N5 C51 H51 118.7
C52 C51 H51 118.7
C53 C52 C51 119.0(3)
C53 C52 H52 120.5
C51 C52 H52 120.5
C52 C53 C54 119.1(3)
C52 C53 H53 120.4
C54 C53 H53 120.4
C53 C54 C55 119.0(3)
C53 C54 H54 120.5
C55 C54 H54 120.5
N5 C55 C54 122.6(3)
N5 C55 H55 118.7
C54 C55 H55 118.7
C65 N6 C61 117.4(2)
C65 N6 Al2 120.79(18)
C61 N6 Al2 121.68(18)
N6 C61 C62 122.5(3)
N6 C61 H61 118.7
C62 C61 H61 118.7
C63 C62 C61 119.5(3)
C63 C62 H62 120.3
C61 C62 H62 120.3
C62 C63 C64 118.7(3)
C62 C63 H63 120.6
C64 C63 H63 120.6
C65 C64 C63 119.1(3)
C65 C64 H64 120.4
C63 C64 H64 120.4
N6 C65 C64 122.7(3)
N6 C65 H65 118.6
C64 C65 H65 118.6
C75 N7 C71 117.3(2)
C75 N7 Al2 120.60(18)
C71 N7 Al2 122.06(19)
N7 C71 C72 122.5(3)
N7 C71 H71 118.8
C72 C71 H71 118.8
C73 C72 C71 119.8(3)
C73 C72 H72 120.1
C71 C72 H72 120.1
C72 C73 C74 118.0(3)
C72 C73 H73 121.0
C74 C73 H73 121.0
C75 C74 C73 119.4(3)
C75 C74 H74 120.3
C73 C74 H74 120.3
N7 C75 C74 122.9(3)
N7 C75 H75 118.5
C74 C75 H75 118.5
C85 N8 C81 117.2(2)
C85 N8 Al2 121.49(18)
C81 N8 Al2 121.26(18)
N8 C81 C82 122.7(3)
N8 C81 H81 118.6
C82 C81 H81 118.6
C83 C82 C81 119.2(3)
C83 C82 H82 120.4
C81 C82 H82 120.4
C82 C83 C84 118.7(3)
C82 C83 H83 120.6
C84 C83 H83 120.6
C83 C84 C85 119.4(3)
C83 C84 H84 120.3
C85 C84 H84 120.3
N8 C85 C84 122.6(3)
N8 C85 H85 118.7
C84 C85 H85 118.7

loop_
_geom_bond_atom_site_label_1
_geom_bond_atom_site_label_2
_geom_bond_distance
Al1 N2 1.849(2)
Al1 N1 1.852(2)
Al1 N3 1.858(2)
Al1 N4 1.863(2)
N1 C15 1.388(4)
N1 C11 1.399(3)
C11 C12 1.333(4)
C11 H11 0.9500
C12 C13 1.496(4)
C12 H12 0.9500
C13 C14 1.494(4)
C13 H13A 0.9900
C13 H13B 0.9900
C14 C15 1.336(4)
C14 H14A 0.9500
C15 H15 0.9500
N2 C21 1.380(4)
N2 C25 1.398(3)
C21 C22 1.330(4)
C21 H21 0.9500
C22 C23 1.488(4)
C22 H22 0.9500
C23 C24 1.492(4)
C23 H23A 0.9900
C23 H23B 0.9900
C24 C25 1.328(4)
C24 H24 0.9500
C25 H25 0.9500
N3 C31 1.382(3)
N3 C35 1.395(3)
C31 C32 1.334(4)
C31 H31 0.9500
C32 C33 1.500(4)
C32 H32 0.9500
C33 C34 1.493(4)
C33 H33A 0.9900
C33 H33B 0.9900
C34 C35 1.330(4)
C34 H34 0.9500
C35 H35 0.9500
N4 C45 1.377(4)
N4 C41 1.402(4)
C41 C42 1.329(4)
C41 H41 0.9500
C42 C43 1.489(4)
C42 H42 0.9500
C43 C44 1.498(4)
C43 H43A 0.9900
C43 H43B 0.9900
C44 C45 1.339(4)
C44 H44 0.9500
C45 H45 0.9500
Al2 N5 2.083(2)
Al2 N8 2.087(2)
Al2 N6 2.091(2)
Al2 N7 2.093(2)
Al2 O1 2.273(9)
Al2 O2 2.273(9)
Al2 H1 1.390(17)
Al2 H2 1.390(17)
O1 H1A 0.8400
O1 H2 0.885(16)
O2 H1 0.887(16)
O2 H2A 0.8400
N5 C55 1.336(3)
N5 C51 1.339(3)
C51 C52 1.380(4)
C51 H51 0.9500
C52 C53 1.365(4)
C52 H52 0.9500
C53 C54 1.371(4)
C53 H53 0.9500
C54 C55 1.379(4)
C54 H54 0.9500
C55 H55 0.9500
N6 C65 1.339(3)
N6 C61 1.344(3)
C61 C62 1.376(4)
C61 H61 0.9500
C62 C63 1.364(4)
C62 H62 0.9500
C63 C64 1.376(4)
C63 H63 0.9500
C64 C65 1.375(4)
C64 H64 0.9500
C65 H65 0.9500
N7 C75 1.330(3)
N7 C71 1.334(3)
C71 C72 1.379(4)
C71 H71 0.9500
C72 C73 1.356(4)
C72 H72 0.9500
C73 C74 1.373(4)
C73 H73 0.9500
C74 C75 1.372(4)
C74 H74 0.9500
C75 H75 0.9500
N8 C85 1.338(3)
N8 C81 1.343(3)
C81 C82 1.377(4)
C81 H81 0.9500
C82 C83 1.366(4)
C82 H82 0.9500
C83 C84 1.367(4)
C83 H83 0.9500
C84 C85 1.376(4)
C84 H84 0.9500
C85 H85 0.9500
